data_7221910
loop_
_publ_author_name
'Wang, Guo-Ming'
'Li, Jinhua'
'Wei, Li'
'Zhang, Xiao'
'Bao, Zhenzhen'

_publ_section_title
;
 Concise template syntheses of gallium phosphates driven by in situ direct
 alkylation of aliphatic and aromatic precursors by methanols
;
_journal_name_full 'RSC Adv.'
_journal_paper_doi 10.1039/C5RA12300C
_journal_year 2015
_chemical_formula_sum 'C6 H9 Ga2 N O12 P3'
_chemical_formula_weight 519.49
_chemical_name_systematic
; 
 ? 
;
_space_group_IT_number 14
_symmetry_cell_setting monoclinic
_symmetry_space_group_name_Hall '-P 2ybc'
_symmetry_space_group_name_H-M 'P 1 21/c 1'
_atom_sites_solution_hydrogens geom
_atom_sites_solution_primary direct
_atom_sites_solution_secondary difmap
_audit_creation_method SHELXL-97
_audit_update_record
;
2015-01-04 deposited with the CCDC.
2015-08-26 downloaded from the CCDC.
;
_cell_angle_alpha 90.00
_cell_angle_beta 111.013(3)
_cell_angle_gamma 90.00
_cell_formula_units_Z 4
_cell_length_a 8.5770(5)
_cell_length_b 20.4760(4)
_cell_length_c 8.9999(8)
_cell_measurement_temperature 293(2)
_cell_volume 1475.48(16)
_computing_structure_refinement 'SHELXL-97 (Sheldrick, 1997)'
_computing_structure_solution 'SHELXS-97 (Sheldrick, 1990)'
_diffrn_ambient_temperature 293(2)
_diffrn_measured_fraction_theta_full 0.999
_diffrn_measured_fraction_theta_max 0.999
_diffrn_radiation_monochromator graphite
_diffrn_radiation_source 'fine-focus sealed tube'
_diffrn_radiation_type MoK\a
_diffrn_radiation_wavelength 0.71073
_diffrn_reflns_av_R_equivalents 0.0691
_diffrn_reflns_av_sigmaI/netI 0.0547
_diffrn_reflns_limit_h_max 11
_diffrn_reflns_limit_h_min -11
_diffrn_reflns_limit_k_max 26
_diffrn_reflns_limit_k_min -26
_diffrn_reflns_limit_l_max 11
_diffrn_reflns_limit_l_min -11
_diffrn_reflns_number 15445
_diffrn_reflns_theta_full 27.48
_diffrn_reflns_theta_max 27.48
_diffrn_reflns_theta_min 3.14
_exptl_absorpt_coefficient_mu 4.043
_exptl_absorpt_correction_T_max 0.6879
_exptl_absorpt_correction_T_min 0.5298
_exptl_crystal_colour Colorless
_exptl_crystal_density_diffrn 2.339
_exptl_crystal_density_method 'not measured'
_exptl_crystal_description Prism
_exptl_crystal_F_000 1020
_exptl_crystal_size_max 0.18
_exptl_crystal_size_mid 0.12
_exptl_crystal_size_min 0.10
_refine_diff_density_max 0.561
_refine_diff_density_min -0.555
_refine_diff_density_rms 0.124
_refine_ls_extinction_method none
_refine_ls_goodness_of_fit_ref 1.095
_refine_ls_hydrogen_treatment mixed
_refine_ls_matrix_type full
_refine_ls_number_parameters 217
_refine_ls_number_reflns 3366
_refine_ls_number_restraints 0
_refine_ls_restrained_S_all 1.095
_refine_ls_R_factor_all 0.0649
_refine_ls_R_factor_gt 0.0437
_refine_ls_shift/su_max 0.001
_refine_ls_shift/su_mean 0.000
_refine_ls_structure_factor_coef Fsqd
_refine_ls_weighting_details 'calc w=1/[\s^2^(Fo^2^)+(0.0316P)^2^+0.9328P] where P=(Fo^2^+2Fc^2^)/3'
_refine_ls_weighting_scheme calc
_refine_ls_wR_factor_gt 0.0806
_refine_ls_wR_factor_ref 0.0865
_reflns_number_gt 2672
_reflns_number_total 3366
_reflns_threshold_expression >2sigma(I)
_cod_data_source_file c5ra12300c2.cif
_cod_data_source_block 1
_cod_depositor_comments
;
The following automatic conversions were performed:

'_symmetry_cell_setting' value 'MONOCLINIC' changed to 'monoclinic'
according to
/usr/data/users/saulius/crontab/automatic-downloads/rss-feeds/RSC/lib/dictionaries/cif_core.dic
dictionary named 'cif_core.dic' version 2.4.2 from 2011-04-26.

Automatic conversion script
Id: cif_fix_values 3271 2015-04-21 07:52:19Z andrius 
;
_cod_original_sg_symbol_H-M P2(1)/c
_cod_database_code 7221910

loop_
_symmetry_equiv_pos_as_xyz
'x, y, z'
'-x, y+1/2, -z+1/2'
'-x, -y, -z'
'x, -y-1/2, z-1/2'

loop_
_atom_site_label
_atom_site_type_symbol
_atom_site_fract_x
_atom_site_fract_y
_atom_site_fract_z
_atom_site_U_iso_or_equiv
_atom_site_adp_type
_atom_site_occupancy
_atom_site_symmetry_multiplicity
_atom_site_calc_flag
_atom_site_refinement_flags
Ga1 Ga 1.20058(5) 0.79038(2) 1.16878(5) 0.01457(13) Uani 1 1 d .
Ga2 Ga 0.70710(5) 0.78344(2) 0.83147(5) 0.01262(12) Uani 1 1 d .
P1 P 0.93598(12) 0.90118(5) 1.00768(13) 0.0152(2) Uani 1 1 d .
P2 P 0.91696(13) 0.69190(5) 1.10317(13) 0.0136(2) Uani 1 1 d .
P3 P 0.43705(12) 0.75230(5) 0.49835(12) 0.0134(2) Uani 1 1 d .
O1 O 0.8867(4) 0.95485(14) 1.1033(4) 0.0253(7) Uani 1 1 d .
H1A H 0.9320 0.9893 1.0956 0.038 Uiso 1 1 calc R
O2 O 0.9997(4) 0.93116(15) 0.8891(4) 0.0356(9) Uani 1 1 d .
O3 O 0.7814(4) 0.86160(15) 0.9315(4) 0.0326(8) Uani 1 1 d .
O4 O 1.0699(4) 0.86132(16) 1.1292(4) 0.0364(9) Uani 1 1 d .
O5 O 1.0908(3) 0.71365(14) 1.1120(4) 0.0217(7) Uani 1 1 d .
O6 O 0.8823(3) 0.72099(14) 1.2411(3) 0.0201(7) Uani 1 1 d .
O7 O 0.7888(3) 0.70642(13) 0.9404(3) 0.0181(6) Uani 1 1 d .
O8 O 0.9234(4) 0.61603(14) 1.1127(3) 0.0231(7) Uani 1 1 d .
H8A H 0.9484 0.6046 1.2056 0.035 Uiso 1 1 calc R
O9 O 0.5454(3) 0.79541(14) 0.6309(3) 0.0194(7) Uani 1 1 d .
O10 O 0.5288(4) 0.71290(14) 0.4162(4) 0.0238(7) Uani 1 1 d .
O11 O 0.3447(4) 0.70238(14) 0.5641(4) 0.0225(7) Uani 1 1 d .
O12 O 0.3112(3) 0.79841(14) 0.3815(3) 0.0231(7) Uani 1 1 d .
C1 C 0.6515(8) -0.0330(3) 0.3517(7) 0.064(2) Uani 1 1 d .
H1B H 0.6756 -0.0675 0.4236 0.076 Uiso 1 1 calc R
C2 C 0.5712(7) -0.0450(3) 0.1941(6) 0.0507(16) Uani 1 1 d .
H2A H 0.5376 -0.0872 0.1590 0.061 Uiso 1 1 calc R
C3 C 0.6670(7) 0.0769(3) 0.3050(7) 0.0470(15) Uani 1 1 d .
H3A H 0.7004 0.1187 0.3434 0.056 Uiso 1 1 calc R
C4 C 0.5887(7) 0.0667(2) 0.1469(6) 0.0400(13) Uani 1 1 d .
H4A H 0.5676 0.1021 0.0779 0.048 Uiso 1 1 calc R
C5 C 0.5397(5) 0.0059(2) 0.0861(5) 0.0221(10) Uani 1 1 d .
C6 C 0.7892(9) 0.0394(3) 0.5767(7) 0.085(3) Uani 1 1 d .
H6A H 0.8110 0.0853 0.5934 0.128 Uiso 1 1 calc R
H6B H 0.8930 0.0160 0.6104 0.128 Uiso 1 1 calc R
H6C H 0.7236 0.0250 0.6374 0.128 Uiso 1 1 calc R
N1 N 0.6958(6) 0.0269(2) 0.4044(5) 0.0456(12) Uani 1 1 d .

loop_
_atom_site_aniso_label
_atom_site_aniso_U_11
_atom_site_aniso_U_22
_atom_site_aniso_U_33
_atom_site_aniso_U_23
_atom_site_aniso_U_13
_atom_site_aniso_U_12
Ga1 0.0109(2) 0.0211(3) 0.0118(2) 0.0002(2) 0.00415(18) 0.00215(18)
Ga2 0.0106(2) 0.0171(3) 0.0099(2) 0.00071(19) 0.00335(18) -0.00127(18)
P1 0.0156(5) 0.0129(6) 0.0157(6) -0.0024(5) 0.0039(4) -0.0007(4)
P2 0.0141(5) 0.0146(6) 0.0140(6) -0.0001(4) 0.0072(4) -0.0002(4)
P3 0.0105(5) 0.0206(6) 0.0100(5) -0.0008(5) 0.0046(4) 0.0007(4)
O1 0.0290(17) 0.0182(17) 0.0352(19) -0.0077(14) 0.0194(15) -0.0033(13)
O2 0.072(3) 0.0203(18) 0.0237(19) -0.0114(15) 0.0287(18) -0.0205(17)
O3 0.0205(16) 0.0298(19) 0.046(2) -0.0202(17) 0.0095(16) -0.0087(14)
O4 0.0350(19) 0.038(2) 0.0270(19) -0.0021(16) -0.0004(16) 0.0213(16)
O5 0.0175(15) 0.0235(17) 0.0275(18) -0.0069(14) 0.0122(13) -0.0033(12)
O6 0.0145(14) 0.0286(18) 0.0211(17) -0.0073(14) 0.0112(13) -0.0034(12)
O7 0.0177(15) 0.0225(17) 0.0141(15) 0.0054(13) 0.0054(12) 0.0024(12)
O8 0.0386(18) 0.0150(16) 0.0141(16) 0.0015(13) 0.0074(14) -0.0003(13)
O9 0.0172(15) 0.0246(17) 0.0127(15) -0.0028(13) 0.0009(12) 0.0013(12)
O10 0.0254(16) 0.0246(18) 0.0308(19) -0.0113(14) 0.0214(15) -0.0081(13)
O11 0.0250(16) 0.0196(17) 0.0334(19) 0.0026(14) 0.0233(15) 0.0005(13)
O12 0.0227(16) 0.0278(18) 0.0125(16) 0.0031(13) -0.0015(13) 0.0051(13)
C1 0.093(5) 0.039(4) 0.033(4) 0.007(3) -0.009(3) 0.009(3)
C2 0.073(4) 0.027(3) 0.036(4) 0.002(3) 0.001(3) -0.004(3)
C3 0.053(4) 0.031(3) 0.051(4) -0.014(3) 0.011(3) 0.006(3)
C4 0.059(4) 0.021(3) 0.039(3) -0.002(2) 0.016(3) 0.004(2)
C5 0.016(2) 0.021(2) 0.027(3) 0.002(2) 0.005(2) 0.0059(18)
C6 0.115(6) 0.065(5) 0.036(4) -0.011(4) -0.020(4) 0.020(4)
N1 0.054(3) 0.038(3) 0.029(3) -0.008(2) -0.003(2) 0.013(2)

loop_
_atom_type_symbol
_atom_type_description
_atom_type_scat_dispersion_real
_atom_type_scat_dispersion_imag
_atom_type_scat_source
C C 0.0033 0.0016 'International Tables Vol C Tables 4.2.6.8 and 6.1.1.4'
H H 0.0000 0.0000 'International Tables Vol C Tables 4.2.6.8 and 6.1.1.4'
N N 0.0061 0.0033 'International Tables Vol C Tables 4.2.6.8 and 6.1.1.4'
O O 0.0106 0.0060 'International Tables Vol C Tables 4.2.6.8 and 6.1.1.4'
P P 0.1023 0.0942 'International Tables Vol C Tables 4.2.6.8 and 6.1.1.4'
Ga Ga 0.2307 1.6083 'International Tables Vol C Tables 4.2.6.8 and 6.1.1.4'

loop_
_geom_angle_atom_site_label_1
_geom_angle_atom_site_label_2
_geom_angle_atom_site_label_3
_geom_angle
_geom_angle_site_symmetry_1
_geom_angle_site_symmetry_3
O4 Ga1 O5 115.02(15) . .
O4 Ga1 O11 109.02(15) . 4_676
O5 Ga1 O11 107.92(13) . 4_676
O4 Ga1 O12 100.93(14) . 1_656
O5 Ga1 O12 113.54(14) . 1_656
O11 Ga1 O12 110.23(14) 4_676 1_656
O3 Ga2 O9 111.64(14) . .
O3 Ga2 O7 118.87(14) . .
O9 Ga2 O7 129.40(12) . .
O3 Ga2 O10 87.55(13) . 4_576
O9 Ga2 O10 87.56(13) . 4_576
O7 Ga2 O10 91.54(12) . 4_576
O3 Ga2 O6 93.52(13) . 4_575
O9 Ga2 O6 91.12(12) . 4_575
O7 Ga2 O6 88.81(12) . 4_575
O10 Ga2 O6 178.54(13) 4_576 4_575
O2 P1 O3 112.77(19) . .
O2 P1 O4 111.2(2) . .
O3 P1 O4 111.0(2) . .
O2 P1 O1 110.40(18) . .
O3 P1 O1 105.44(17) . .
O4 P1 O1 105.66(18) . .
O6 P2 O7 115.64(16) . .
O6 P2 O5 108.66(17) . .
O7 P2 O5 110.42(17) . .
O6 P2 O8 111.41(17) . .
O7 P2 O8 104.40(16) . .
O5 P2 O8 105.84(17) . .
O10 P3 O9 115.04(17) . .
O10 P3 O12 111.06(17) . .
O9 P3 O12 105.36(17) . .
O10 P3 O11 105.51(17) . .
O9 P3 O11 109.96(17) . .
O12 P3 O11 109.92(17) . .
P1 O1 H1A 109.5 . .
P1 O3 Ga2 142.5(2) . .
P1 O4 Ga1 147.3(2) . .
P2 O5 Ga1 131.78(18) . .
P2 O6 Ga2 137.53(18) . 4_576
P2 O7 Ga2 133.17(18) . .
P2 O8 H8A 109.5 . .
P3 O9 Ga2 136.55(18) . .
P3 O10 Ga2 143.41(19) . 4_575
P3 O11 Ga1 133.58(18) . 4_475
P3 O12 Ga1 129.91(19) . 1_454
N1 C1 C2 121.1(6) . .
N1 C1 H1B 119.5 . .
C2 C1 H1B 119.5 . .
C1 C2 C5 119.7(5) . .
C1 C2 H2A 120.1 . .
C5 C2 H2A 120.1 . .
N1 C3 C4 119.5(5) . .
N1 C3 H3A 120.2 . .
C4 C3 H3A 120.2 . .
C3 C4 C5 121.9(5) . .
C3 C4 H4A 119.1 . .
C5 C4 H4A 119.1 . .
C4 C5 C2 116.8(5) . .
C4 C5 C5 122.1(5) . 3_655
C2 C5 C5 121.1(5) . 3_655
N1 C6 H6A 109.5 . .
N1 C6 H6B 109.5 . .
H6A C6 H6B 109.5 . .
N1 C6 H6C 109.5 . .
H6A C6 H6C 109.5 . .
H6B C6 H6C 109.5 . .
C1 N1 C3 121.0(5) . .
C1 N1 C6 120.8(5) . .
C3 N1 C6 118.1(5) . .

loop_
_geom_bond_atom_site_label_1
_geom_bond_atom_site_label_2
_geom_bond_distance
_geom_bond_site_symmetry_2
Ga1 O4 1.791(3) .
Ga1 O5 1.809(3) .
Ga1 O11 1.809(3) 4_676
Ga1 O12 1.814(3) 1_656
Ga2 O3 1.835(3) .
Ga2 O9 1.856(3) .
Ga2 O7 1.857(3) .
Ga2 O10 1.939(3) 4_576
Ga2 O6 1.951(3) 4_575
P1 O2 1.494(3) .
P1 O3 1.494(3) .
P1 O4 1.510(3) .
P1 O1 1.545(3) .
P2 O6 1.499(3) .
P2 O7 1.512(3) .
P2 O5 1.531(3) .
P2 O8 1.556(3) .
P3 O10 1.495(3) .
P3 O9 1.507(3) .
P3 O12 1.532(3) .
P3 O11 1.536(3) .
O1 H1A 0.8200 .
O6 Ga2 1.951(3) 4_576
O8 H8A 0.8200 .
O10 Ga2 1.939(3) 4_575
O11 Ga1 1.809(3) 4_475
O12 Ga1 1.814(3) 1_454
C1 N1 1.320(7) .
C1 C2 1.358(7) .
C1 H1B 0.9300 .
C2 C5 1.383(6) .
C2 H2A 0.9300 .
C3 N1 1.324(7) .
C3 C4 1.354(7) .
C3 H3A 0.9300 .
C4 C5 1.365(6) .
C4 H4A 0.9300 .
C5 C5 1.472(9) 3_655
C6 N1 1.491(7) .
C6 H6A 0.9600 .
C6 H6B 0.9600 .
C6 H6C 0.9600 .

loop_
_geom_hbond_atom_site_label_D
_geom_hbond_atom_site_label_H
_geom_hbond_atom_site_label_A
_geom_hbond_distance_DH
_geom_hbond_distance_HA
_geom_hbond_distance_DA
_geom_hbond_angle_DHA
_geom_hbond_site_symmetry_A
O1 H1A O2 0.82 1.72 2.521(4) 165.1 3_777
O8 H8A O2 0.82 1.71 2.527(4) 171.4 4_576
